data_4317700
loop_
_publ_author_name
'Pia I. Anderberg'
'Margaret M. Harding'
'Ian J. Luck'
'Peter Turner'

_publ_contact_author_address
;
  School of Chemistry, University of Sydney, N.S.W. 2006, Australia
;
_publ_contact_author_email m.harding@chem.usyd.edu.au
_publ_contact_author_fax 61-2-9351-3329
_publ_contact_author_name 'Margaret M. Harding'
_publ_contact_author_phone 61-2-9351-2745
_publ_section_title
;
 Ruthenium Complexes of Analogues of the Antitumor Antibiotic
 Streptonigrin
;
_journal_name_full 'Inorganic Chemistry'
_journal_page_first 1365
_journal_page_last 1371
_journal_paper_doi 10.1021/ic010876m
_journal_volume 41
_journal_year 2002
_chemical_formula_sum 'C16 H12 Cl2 N2 O6 Ru'
_chemical_formula_weight 500.25
_chemical_name_systematic
;
  ?
;
_space_group_IT_number 2
_symmetry_cell_setting triclinic
_symmetry_Int_Tables_number 2
_symmetry_space_group_name_Hall '-P 1'
_symmetry_space_group_name_H-M 'P -1'
_atom_sites_solution_hydrogens geom
_atom_sites_solution_primary direct
_atom_sites_solution_secondary difmap
_audit_creation_method SHELXL-97
_cell_angle_alpha 93.780(4)
_cell_angle_beta 100.158(4)
_cell_angle_gamma 100.539(4)
_cell_formula_units_Z 2
_cell_length_a 8.917(2)
_cell_length_b 13.569(3)
_cell_length_c 7.827(2)
_cell_measurement_reflns_used 954
_cell_measurement_temperature 294(2)
_cell_measurement_theta_max 28.115
_cell_measurement_theta_min 2.658
_cell_volume 911.7(4)
_computing_cell_refinement 'SAINT (Bruker,1995)'
_computing_data_collection 'SMART (Bruker,1995)'
_computing_data_reduction 'SAINT and XPREP (Bruker 1995)'
_computing_molecular_graphics 'teXsan for Windows (MSC, 1997)'
_computing_structure_refinement 'SHELXL-97 (Sheldrick, 1997)'
_computing_structure_solution 'SIR97 (Altomare, et. al. 1997)'
_diffrn_ambient_temperature 294(2)
_diffrn_measured_fraction_theta_full 0.917
_diffrn_measured_fraction_theta_max 0.917
_diffrn_measurement_device_type 'Bruker SMART 1000 CCD'
_diffrn_measurement_method \w
_diffrn_radiation_monochromator graphite
_diffrn_radiation_source 'sealed tube'
_diffrn_radiation_type MoK\a
_diffrn_radiation_wavelength 0.71073
_diffrn_reflns_av_R_equivalents 0.0161
_diffrn_reflns_av_sigmaI/netI 0.0138
_diffrn_reflns_limit_h_max 11
_diffrn_reflns_limit_h_min -11
_diffrn_reflns_limit_k_max 17
_diffrn_reflns_limit_k_min -17
_diffrn_reflns_limit_l_max 10
_diffrn_reflns_limit_l_min -10
_diffrn_reflns_number 9265
_diffrn_reflns_theta_full 28.30
_diffrn_reflns_theta_max 28.30
_diffrn_reflns_theta_min 1.53
_diffrn_standards_decay_% 0.001
_diffrn_standards_number 155
_exptl_absorpt_coefficient_mu 1.189
_exptl_absorpt_correction_T_max 0.91428
_exptl_absorpt_correction_T_min 0.58659
_exptl_absorpt_correction_type 'numerical and empirical'
_exptl_absorpt_process_details
;
   Gaussian (XPREP, Bruker 1995) and SADABS (Sheldrick, 1996)
;
_exptl_crystal_colour 'pale orange'
_exptl_crystal_density_diffrn 1.822
_exptl_crystal_density_method 'not measured'
_exptl_crystal_description plate
_exptl_crystal_F_000 496
_exptl_crystal_size_max 0.400
_exptl_crystal_size_mid 0.367
_exptl_crystal_size_min 0.079
_refine_diff_density_max 0.320
_refine_diff_density_min -0.428
_refine_diff_density_rms 0.051
_refine_ls_extinction_method none
_refine_ls_goodness_of_fit_ref 1.062
_refine_ls_hydrogen_treatment mixed
_refine_ls_matrix_type full
_refine_ls_number_parameters 246
_refine_ls_number_reflns 4153
_refine_ls_number_restraints 0
_refine_ls_restrained_S_all 1.062
_refine_ls_R_factor_all 0.0220
_refine_ls_R_factor_gt 0.0203
_refine_ls_shift/su_max 0.001
_refine_ls_shift/su_mean 0.000
_refine_ls_structure_factor_coef Fsqd
_refine_ls_weighting_details 'calc w=1/[\s^2^(Fo^2^)+(0.0303P)^2^+0.2564P] where P=(Fo^2^+2Fc^2^)/3'
_refine_ls_weighting_scheme calc
_refine_ls_wR_factor_gt 0.0534
_refine_ls_wR_factor_ref 0.0544
_reflns_number_gt 3890
_reflns_number_total 4153
_reflns_threshold_expression >2sigma(I)
_cod_data_source_file ic010876m.cif
_cod_data_source_block mmh23
_cod_original_cell_volume 911.6(4)
_cod_original_sg_symbol_H-M 'P -1 '
_cod_database_code 4317700

loop_
_symmetry_equiv_pos_as_xyz
'x, y, z'
'-x, -y, -z'

loop_
_atom_site_label
_atom_site_type_symbol
_atom_site_fract_x
_atom_site_fract_y
_atom_site_fract_z
_atom_site_U_iso_or_equiv
_atom_site_adp_type
_atom_site_occupancy
_atom_site_symmetry_multiplicity
_atom_site_calc_flag
_atom_site_refinement_flags
_atom_site_disorder_assembly
_atom_site_disorder_group
Ru1 Ru 0.736852(15) 0.210302(9) 0.275966(16) 0.03323(5) Uani 1 1 d . . .
Cl1 Cl 0.71559(6) 0.31114(4) 0.03727(6) 0.04801(11) Uani 1 1 d . . .
Cl2 Cl 1.01539(5) 0.23757(3) 0.27701(6) 0.04247(10) Uani 1 1 d . . .
O1 O 0.7068(2) 0.03316(13) 0.0151(2) 0.0681(4) Uani 1 1 d . . .
O2 O 0.39018(18) 0.16516(13) 0.2468(2) 0.0665(4) Uani 1 1 d . . .
O3 O 0.50685(16) 0.38948(11) 0.28792(18) 0.0496(3) Uani 1 1 d . . .
O4 O 0.6639(2) 0.53222(12) 0.2449(2) 0.0667(4) Uani 1 1 d . . .
O5 O 0.7245(2) -0.11971(11) 0.3924(2) 0.0657(4) Uani 1 1 d . . .
O6 O 0.55076(19) -0.02094(12) 0.3280(2) 0.0636(4) Uani 1 1 d . . .
N1 N 0.78183(17) 0.33640(11) 0.47311(18) 0.0361(3) Uani 1 1 d . . .
N2 N 0.79593(17) 0.14253(11) 0.50797(18) 0.0361(3) Uani 1 1 d . . .
C1 C 0.7159(2) 0.09620(16) 0.1099(2) 0.0441(4) Uani 1 1 d . . .
C2 C 0.5206(2) 0.18334(14) 0.2637(2) 0.0431(4) Uani 1 1 d . . .
C3 C 0.7576(2) 0.43142(13) 0.4603(2) 0.0403(4) Uani 1 1 d . . .
C4 C 0.8342(2) 0.51107(14) 0.5827(3) 0.0479(4) Uani 1 1 d . . .
H4 H 0.8168 0.5758 0.5683 0.057 Uiso 1 1 calc R . .
C5 C 0.9361(3) 0.49380(15) 0.7254(3) 0.0498(5) Uani 1 1 d . . .
H5 H 0.9915 0.5468 0.8067 0.060 Uiso 1 1 calc R . .
C6 C 0.9546(2) 0.39612(15) 0.7459(2) 0.0463(4) Uani 1 1 d . . .
H6 H 1.0197 0.3823 0.8442 0.056 Uiso 1 1 calc R . .
C7 C 0.8756(2) 0.31856(13) 0.6191(2) 0.0378(3) Uani 1 1 d . . .
C8 C 0.8834(2) 0.21190(13) 0.6383(2) 0.0387(4) Uani 1 1 d . . .
C9 C 0.9693(2) 0.18321(16) 0.7860(2) 0.0487(4) Uani 1 1 d . . .
H9 H 1.0243 0.2314 0.8760 0.058 Uiso 1 1 calc R . .
C10 C 0.9722(3) 0.08288(17) 0.7979(3) 0.0525(5) Uani 1 1 d . . .
H10 H 1.0351 0.0631 0.8920 0.063 Uiso 1 1 calc R . .
C11 C 0.8811(2) 0.01201(15) 0.6691(3) 0.0477(4) Uani 1 1 d . . .
H11 H 0.8799 -0.0562 0.6765 0.057 Uiso 1 1 calc R . .
C12 C 0.7912(2) 0.04396(13) 0.5282(2) 0.0402(4) Uani 1 1 d . . .
C13 C 0.6407(2) 0.45612(15) 0.3138(3) 0.0472(4) Uani 1 1 d . . .
C14 C 0.3901(3) 0.4038(2) 0.1407(3) 0.0638(6) Uani 1 1 d . . .
H14A H 0.3705 0.4708 0.1543 0.096 Uiso 1 1 calc R . .
H14B H 0.2956 0.3559 0.1367 0.096 Uiso 1 1 calc R . .
H14C H 0.4274 0.3941 0.0342 0.096 Uiso 1 1 calc R . .
C15 C 0.6730(2) -0.03362(14) 0.4022(3) 0.0465(4) Uani 1 1 d . . .
C16 C 0.6147(4) -0.20441(19) 0.2894(4) 0.0943(10) Uani 1 1 d . . .
H16A H 0.5190 -0.2138 0.3321 0.141 Uiso 1 1 calc R . .
H16B H 0.6574 -0.2643 0.2989 0.141 Uiso 1 1 calc R . .
H16C H 0.5953 -0.1910 0.1695 0.141 Uiso 1 1 calc R . .

loop_
_atom_site_aniso_label
_atom_site_aniso_U_11
_atom_site_aniso_U_22
_atom_site_aniso_U_33
_atom_site_aniso_U_23
_atom_site_aniso_U_13
_atom_site_aniso_U_12
Ru1 0.03700(8) 0.03081(8) 0.03158(8) 0.00222(5) 0.01020(5) 0.00280(5)
Cl1 0.0545(3) 0.0503(3) 0.0409(2) 0.01004(18) 0.01268(19) 0.0095(2)
Cl2 0.0394(2) 0.0387(2) 0.0505(2) 0.00478(17) 0.01391(18) 0.00559(17)
O1 0.0809(12) 0.0565(10) 0.0657(10) -0.0095(8) 0.0227(8) 0.0074(8)
O2 0.0433(8) 0.0585(10) 0.0972(12) 0.0055(8) 0.0215(8) 0.0022(7)
O3 0.0472(7) 0.0523(8) 0.0517(7) 0.0078(6) 0.0115(6) 0.0129(6)
O4 0.0805(11) 0.0467(9) 0.0689(10) 0.0189(7) 0.0022(8) 0.0095(8)
O5 0.0790(11) 0.0368(8) 0.0775(11) -0.0037(7) 0.0113(9) 0.0082(7)
O6 0.0572(9) 0.0474(8) 0.0776(11) 0.0042(7) 0.0018(8) 0.0000(7)
N1 0.0414(7) 0.0333(7) 0.0337(7) 0.0027(5) 0.0111(6) 0.0042(6)
N2 0.0409(7) 0.0350(7) 0.0341(7) 0.0055(5) 0.0133(6) 0.0055(6)
C1 0.0413(9) 0.0518(11) 0.0385(9) 0.0077(8) 0.0118(7) 0.0024(8)
C2 0.0472(10) 0.0354(9) 0.0462(9) 0.0019(7) 0.0136(8) 0.0030(7)
C3 0.0488(10) 0.0352(9) 0.0394(8) 0.0035(7) 0.0157(7) 0.0081(7)
C4 0.0620(12) 0.0343(9) 0.0491(10) 0.0003(7) 0.0195(9) 0.0073(8)
C5 0.0612(12) 0.0404(10) 0.0436(10) -0.0076(8) 0.0129(9) 0.0005(9)
C6 0.0537(11) 0.0464(10) 0.0355(9) -0.0004(7) 0.0080(8) 0.0035(8)
C7 0.0428(9) 0.0365(9) 0.0348(8) 0.0031(6) 0.0127(7) 0.0052(7)
C8 0.0433(9) 0.0390(9) 0.0349(8) 0.0060(7) 0.0127(7) 0.0054(7)
C9 0.0552(11) 0.0488(11) 0.0393(9) 0.0066(8) 0.0050(8) 0.0064(9)
C10 0.0573(12) 0.0557(12) 0.0466(10) 0.0184(9) 0.0088(9) 0.0132(9)
C11 0.0538(11) 0.0416(10) 0.0538(11) 0.0179(8) 0.0208(9) 0.0108(8)
C12 0.0438(9) 0.0365(9) 0.0435(9) 0.0076(7) 0.0189(7) 0.0047(7)
C13 0.0563(11) 0.0413(10) 0.0470(10) 0.0043(8) 0.0128(9) 0.0147(8)
C14 0.0517(12) 0.0791(17) 0.0631(13) 0.0104(12) 0.0055(10) 0.0233(11)
C15 0.0574(12) 0.0344(9) 0.0487(10) 0.0083(7) 0.0204(9) 0.0007(8)
C16 0.117(3) 0.0412(13) 0.110(2) -0.0165(14) 0.012(2) -0.0045(15)

loop_
_atom_type_symbol
_atom_type_description
_atom_type_scat_dispersion_real
_atom_type_scat_dispersion_imag
_atom_type_scat_source
C C 0.0033 0.0016 'International Tables Vol C Tables 4.2.6.8 and 6.1.1.4'
H H 0.0000 0.0000 'International Tables Vol C Tables 4.2.6.8 and 6.1.1.4'
Cl Cl 0.1484 0.1585 'International Tables Vol C Tables 4.2.6.8 and 6.1.1.4'
N N 0.0061 0.0033 'International Tables Vol C Tables 4.2.6.8 and 6.1.1.4'
O O 0.0106 0.0060 'International Tables Vol C Tables 4.2.6.8 and 6.1.1.4'
Ru Ru -1.2594 0.8363 'International Tables Vol C Tables 4.2.6.8 and 6.1.1.4'

loop_
_geom_angle_atom_site_label_1
_geom_angle_atom_site_label_2
_geom_angle_atom_site_label_3
_geom_angle
_geom_angle_site_symmetry_1
_geom_angle_site_symmetry_3
_geom_angle_publ_flag
C2 Ru1 C1 89.89(8) . . ?
C2 Ru1 N2 96.91(7) . . ?
C1 Ru1 N2 98.95(7) . . ?
C2 Ru1 N1 94.78(7) . . ?
C1 Ru1 N1 174.62(7) . . ?
N2 Ru1 N1 77.87(6) . . ?
C2 Ru1 Cl1 92.05(6) . . ?
C1 Ru1 Cl1 87.99(6) . . ?
N2 Ru1 Cl1 168.65(4) . . ?
N1 Ru1 Cl1 94.49(4) . . ?
C2 Ru1 Cl2 176.53(6) . . ?
C1 Ru1 Cl2 86.68(6) . . ?
N2 Ru1 Cl2 84.17(4) . . ?
N1 Ru1 Cl2 88.67(4) . . ?
Cl1 Ru1 Cl2 87.299(17) . . ?
C13 O3 C14 115.07(17) . . ?
C15 O5 C16 115.2(2) . . ?
C3 N1 C7 117.77(15) . . ?
C3 N1 Ru1 130.22(12) . . ?
C7 N1 Ru1 110.58(11) . . ?
C12 N2 C8 118.06(15) . . ?
C12 N2 Ru1 128.63(12) . . ?
C8 N2 Ru1 111.17(11) . . ?
O1 C1 Ru1 178.41(19) . . ?
O2 C2 Ru1 176.12(18) . . ?
N1 C3 C4 122.51(18) . . ?
N1 C3 C13 121.61(16) . . ?
C4 C3 C13 115.86(17) . . ?
C5 C4 C3 119.47(18) . . ?
C5 C4 H4 120.3 . . ?
C3 C4 H4 120.3 . . ?
C4 C5 C6 118.68(17) . . ?
C4 C5 H5 120.7 . . ?
C6 C5 H5 120.7 . . ?
C5 C6 C7 119.73(18) . . ?
C5 C6 H6 120.1 . . ?
C7 C6 H6 120.1 . . ?
N1 C7 C6 121.59(17) . . ?
N1 C7 C8 116.05(15) . . ?
C6 C7 C8 122.31(17) . . ?
N2 C8 C9 121.55(17) . . ?
N2 C8 C7 116.72(15) . . ?
C9 C8 C7 121.65(16) . . ?
C10 C9 C8 119.41(19) . . ?
C10 C9 H9 120.3 . . ?
C8 C9 H9 120.3 . . ?
C9 C10 C11 119.39(19) . . ?
C9 C10 H10 120.3 . . ?
C11 C10 H10 120.3 . . ?
C10 C11 C12 119.03(18) . . ?
C10 C11 H11 120.5 . . ?
C12 C11 H11 120.5 . . ?
N2 C12 C11 122.28(17) . . ?
N2 C12 C15 118.58(16) . . ?
C11 C12 C15 118.89(17) . . ?
O4 C13 O3 125.9(2) . . ?
O4 C13 C3 122.37(19) . . ?
O3 C13 C3 111.35(16) . . ?
O3 C14 H14A 109.5 . . ?
O3 C14 H14B 109.5 . . ?
H14A C14 H14B 109.5 . . ?
O3 C14 H14C 109.5 . . ?
H14A C14 H14C 109.5 . . ?
H14B C14 H14C 109.5 . . ?
O6 C15 O5 125.29(19) . . ?
O6 C15 C12 125.25(19) . . ?
O5 C15 C12 109.40(18) . . ?
O5 C16 H16A 109.5 . . ?
O5 C16 H16B 109.5 . . ?
H16A C16 H16B 109.5 . . ?
O5 C16 H16C 109.5 . . ?
H16A C16 H16C 109.5 . . ?
H16B C16 H16C 109.5 . . ?

loop_
_geom_bond_atom_site_label_1
_geom_bond_atom_site_label_2
_geom_bond_distance
_geom_bond_site_symmetry_2
_geom_bond_publ_flag
Ru1 C2 1.880(2) . ?
Ru1 C1 1.914(2) . ?
Ru1 N2 2.1167(14) . ?
Ru1 N1 2.1567(14) . ?
Ru1 Cl1 2.3886(7) . ?
Ru1 Cl2 2.4417(8) . ?
O1 C1 1.076(2) . ?
O2 C2 1.126(2) . ?
O3 C13 1.334(2) . ?
O3 C14 1.459(2) . ?
O4 C13 1.198(2) . ?
O5 C15 1.333(3) . ?
O5 C16 1.455(3) . ?
O6 C15 1.189(3) . ?
N1 C3 1.353(2) . ?
N1 C7 1.355(2) . ?
N2 C12 1.351(2) . ?
N2 C8 1.363(2) . ?
C3 C4 1.384(3) . ?
C3 C13 1.507(3) . ?
C4 C5 1.372(3) . ?
C4 H4 0.9300 . ?
C5 C6 1.382(3) . ?
C5 H5 0.9300 . ?
C6 C7 1.391(2) . ?
C6 H6 0.9300 . ?
C7 C8 1.478(2) . ?
C8 C9 1.389(3) . ?
C9 C10 1.375(3) . ?
C9 H9 0.9300 . ?
C10 C11 1.378(3) . ?
C10 H10 0.9300 . ?
C11 C12 1.387(3) . ?
C11 H11 0.9300 . ?
C12 C15 1.511(3) . ?
C14 H14A 0.9600 . ?
C14 H14B 0.9600 . ?
C14 H14C 0.9600 . ?
C16 H16A 0.9600 . ?
C16 H16B 0.9600 . ?
C16 H16C 0.9600 . ?

loop_
_geom_torsion_atom_site_label_1
_geom_torsion_atom_site_label_2
_geom_torsion_atom_site_label_3
_geom_torsion_atom_site_label_4
_geom_torsion
_geom_torsion_site_symmetry_1
_geom_torsion_site_symmetry_2
_geom_torsion_site_symmetry_3
_geom_torsion_site_symmetry_4
_geom_torsion_publ_flag
C2 Ru1 N1 C3 -75.03(16) . . . . ?
C1 Ru1 N1 C3 134.7(7) . . . . ?
N2 Ru1 N1 C3 -171.09(16) . . . . ?
Cl1 Ru1 N1 C3 17.41(15) . . . . ?
Cl2 Ru1 N1 C3 104.59(15) . . . . ?
C2 Ru1 N1 C7 119.23(13) . . . . ?
C1 Ru1 N1 C7 -31.0(7) . . . . ?
N2 Ru1 N1 C7 23.17(11) . . . . ?
Cl1 Ru1 N1 C7 -148.34(11) . . . . ?
Cl2 Ru1 N1 C7 -61.15(11) . . . . ?
C2 Ru1 N2 C12 80.66(16) . . . . ?
C1 Ru1 N2 C12 -10.33(16) . . . . ?
N1 Ru1 N2 C12 174.08(16) . . . . ?
Cl1 Ru1 N2 C12 -137.48(17) . . . . ?
Cl2 Ru1 N2 C12 -96.03(15) . . . . ?
C2 Ru1 N2 C8 -116.55(13) . . . . ?
C1 Ru1 N2 C8 152.47(12) . . . . ?
N1 Ru1 N2 C8 -23.12(12) . . . . ?
Cl1 Ru1 N2 C8 25.3(3) . . . . ?
Cl2 Ru1 N2 C8 66.77(11) . . . . ?
C2 Ru1 C1 O1 147(7) . . . . ?
N2 Ru1 C1 O1 -116(7) . . . . ?
N1 Ru1 C1 O1 -62(8) . . . . ?
Cl1 Ru1 C1 O1 55(7) . . . . ?
Cl2 Ru1 C1 O1 -32(7) . . . . ?
C1 Ru1 C2 O2 -32(3) . . . . ?
N2 Ru1 C2 O2 -131(3) . . . . ?
N1 Ru1 C2 O2 151(3) . . . . ?
Cl1 Ru1 C2 O2 56(3) . . . . ?
Cl2 Ru1 C2 O2 -23(3) . . . . ?
C7 N1 C3 C4 5.4(3) . . . . ?
Ru1 N1 C3 C4 -159.53(14) . . . . ?
C7 N1 C3 C13 -172.62(16) . . . . ?
Ru1 N1 C3 C13 22.5(3) . . . . ?
N1 C3 C4 C5 -1.7(3) . . . . ?
C13 C3 C4 C5 176.39(18) . . . . ?
C3 C4 C5 C6 -2.4(3) . . . . ?
C4 C5 C6 C7 2.7(3) . . . . ?
C3 N1 C7 C6 -5.0(3) . . . . ?
Ru1 N1 C7 C6 162.75(14) . . . . ?
C3 N1 C7 C8 172.55(15) . . . . ?
Ru1 N1 C7 C8 -19.72(18) . . . . ?
C5 C6 C7 N1 1.0(3) . . . . ?
C5 C6 C7 C8 -176.35(18) . . . . ?
C12 N2 C8 C9 1.8(3) . . . . ?
Ru1 N2 C8 C9 -163.01(15) . . . . ?
C12 N2 C8 C7 -174.99(15) . . . . ?
Ru1 N2 C8 C7 20.18(19) . . . . ?
N1 C7 C8 N2 0.0(2) . . . . ?
C6 C7 C8 N2 177.52(17) . . . . ?
N1 C7 C8 C9 -176.79(17) . . . . ?
C6 C7 C8 C9 0.7(3) . . . . ?
N2 C8 C9 C10 3.1(3) . . . . ?
C7 C8 C9 C10 179.71(18) . . . . ?
C8 C9 C10 C11 -4.7(3) . . . . ?
C9 C10 C11 C12 1.5(3) . . . . ?
C8 N2 C12 C11 -5.2(3) . . . . ?
Ru1 N2 C12 C11 156.64(14) . . . . ?
C8 N2 C12 C15 168.94(16) . . . . ?
Ru1 N2 C12 C15 -29.3(2) . . . . ?
C10 C11 C12 N2 3.6(3) . . . . ?
C10 C11 C12 C15 -170.52(18) . . . . ?
C14 O3 C13 O4 11.3(3) . . . . ?
C14 O3 C13 C3 -176.17(16) . . . . ?
N1 C3 C13 O4 -141.6(2) . . . . ?
C4 C3 C13 O4 40.3(3) . . . . ?
N1 C3 C13 O3 45.5(2) . . . . ?
C4 C3 C13 O3 -132.62(18) . . . . ?
C16 O5 C15 O6 -3.7(3) . . . . ?
C16 O5 C15 C12 173.8(2) . . . . ?
N2 C12 C15 O6 -28.5(3) . . . . ?
C11 C12 C15 O6 145.8(2) . . . . ?
N2 C12 C15 O5 153.94(17) . . . . ?
C11 C12 C15 O5 -31.8(2) . . . . ?
